data_3500086
loop_
_publ_author_name
'Thierry Maris'

_publ_section_title
;
 Tetramethylammonium bromide
;
_journal_name_full 'Personal communication to COD'
_journal_year 2019
_chemical_formula_moiety 'Br, C4 H12 N'
_chemical_formula_sum 'C4 H12 Br N'
_chemical_formula_weight 154.06
_chemical_name_common 'tetramethylammonium bromide'
_space_group_crystal_system tetragonal
_space_group_IT_number 129
_space_group_name_Hall '-P 4a 2a'
_space_group_name_H-M_alt 'P 4/n m m :2'
_atom_sites_solution_hydrogens geom
_atom_sites_solution_primary direct
_atom_sites_solution_secondary difmap
_audit_creation_date 2013-03-28
_audit_creation_method
;
  Olex2 1.2
  (compiled Mar 21 2013 11:16:32, GUI svn.r4446)
;
_cell_angle_alpha 90.00
_cell_angle_beta 90.00
_cell_angle_gamma 90.00
_cell_formula_units_Z 2
_cell_length_a 7.6590(3)
_cell_length_b 7.6590(3)
_cell_length_c 5.4566(2)
_cell_measurement_reflns_used 4465
_cell_measurement_temperature 150
_cell_measurement_theta_max 69.203
_cell_measurement_theta_min 5.777
_cell_volume 320.09(2)
_computing_cell_refinement 'SAINT v8.27A (Bruker, 2012)'
_computing_data_collection 'APEX2 (Bruker, 2012)'
_computing_data_reduction 'SAINT v8.27A (Bruker, 2012)'
_computing_molecular_graphics
;
O. V. Dolomanov, L. J. Bourhis, R. J. Gildea, J. A. K. Howard and H. Puschmann,
OLEX2: a complete structure solution, refinement and analysis program.
J. Appl. Cryst. (2009). 42, 339-341.
;
_computing_publication_material
;
O. V. Dolomanov, L. J. Bourhis, R. J. Gildea, J. A. K. Howard and H. Puschmann,
OLEX2: a complete structure solution, refinement and analysis program.
J. Appl. Cryst. (2009). 42, 339-341.
;
_computing_structure_refinement
;
XLMP, G.M. Sheldrick, Acta Cryst.
(2008). A64, 112-122
;
_computing_structure_solution
;
XS, G.M. Sheldrick, Acta Cryst.
(2008). A64, 112-122
;
_diffrn_ambient_temperature 150
_diffrn_detector_area_resol_mean 8.3
_diffrn_measured_fraction_theta_full 1.000
_diffrn_measured_fraction_theta_max 1.000
_diffrn_measurement_device_type 'Bruker Microstar X8'
_diffrn_measurement_method '\w scans'
_diffrn_radiation_monochromator 'Helios Mirror Optics'
_diffrn_radiation_type CuK\a
_diffrn_radiation_wavelength 1.54178
_diffrn_reflns_av_R_equivalents 0.0566
_diffrn_reflns_av_unetI/netI 0.0172
_diffrn_reflns_limit_h_max 8
_diffrn_reflns_limit_h_min -9
_diffrn_reflns_limit_k_max 9
_diffrn_reflns_limit_k_min -9
_diffrn_reflns_limit_l_max 6
_diffrn_reflns_limit_l_min -6
_diffrn_reflns_number 5415
_diffrn_reflns_theta_full 69.19
_diffrn_reflns_theta_max 69.19
_diffrn_reflns_theta_min 8.12
_diffrn_source 'Rotating-anode X-ray tube'
_exptl_absorpt_coefficient_mu 7.711
_exptl_absorpt_correction_T_max 0.7532
_exptl_absorpt_correction_T_min 0.6252
_exptl_absorpt_correction_type multi-scan
_exptl_absorpt_process_details
;
SADABS-2012/1 (Bruker,2012) was used for absorption correction.
wR2(int) was 0.0877 before and 0.0707 after correction.
The Ratio of minimum to maximum transmission is 0.8301.
The \l/2 correction factor is 0.0015.
;
_exptl_crystal_colour 'clear light colourless'
_exptl_crystal_colour_lustre clear
_exptl_crystal_colour_modifier light
_exptl_crystal_colour_primary colourless
_exptl_crystal_density_diffrn 1.598
_exptl_crystal_density_method 'not measured'
_exptl_crystal_description block
_exptl_crystal_F_000 156
_exptl_crystal_size_max 0.11
_exptl_crystal_size_mid 0.07
_exptl_crystal_size_min 0.04
_exptl_special_details
;
 ? 
;
_geom_special_details
;
 All esds (except the esd in the dihedral angle between two l.s. planes) 
 are estimated using the full covariance matrix.  The cell esds are taken 
 into account individually in the estimation of esds in distances, angles 
 and torsion angles; correlations between esds in cell parameters are only 
 used when they are defined by crystal symmetry.  An approximate (isotropic) 
 treatment of cell esds is used for estimating esds involving l.s. planes. 
;
_refine_diff_density_max 0.352
_refine_diff_density_min -0.166
_refine_diff_density_rms 0.069
_refine_ls_extinction_method none
_refine_ls_goodness_of_fit_ref 1.170
_refine_ls_hydrogen_treatment refall
_refine_ls_matrix_type full
_refine_ls_number_parameters 19
_refine_ls_number_reflns 195
_refine_ls_number_restraints 0
_refine_ls_restrained_S_all 1.170
_refine_ls_R_factor_all 0.0204
_refine_ls_R_factor_gt 0.0199
_refine_ls_shift/su_max 0.000
_refine_ls_shift/su_mean 0.000
_refine_ls_structure_factor_coef Fsqd
_refine_ls_weighting_details 'calc w=1/[\s^2^(Fo^2^)+(0.0326P)^2^+0.1180P] where P=(Fo^2^+2Fc^2^)/3'
_refine_ls_weighting_scheme calc
_refine_ls_wR_factor_gt 0.0493
_refine_ls_wR_factor_ref 0.0496
_refine_special_details
;
 Refinement of F^2^ against ALL reflections.  The weighted R-factor wR and 
 goodness of fit S are based on F^2^, conventional R-factors R are based 
 on F, with F set to zero for negative F^2^. The threshold expression of 
 F^2^ > 2sigma(F^2^) is used only for calculating R-factors(gt) etc. and is 
 not relevant to the choice of reflections for refinement.  R-factors based 
 on F^2^ are statistically about twice as large as those based on F, and R- 
 factors based on ALL data will be even larger. 
;
_reflns_number_gt 191
_reflns_number_total 195
_reflns_threshold_expression >2sigma(I)
_cod_data_source_file c1nbr.cif
_cod_data_source_block c1nbr
_cod_depositor_comments 'Added Title/Name'
_cod_original_sg_symbol_H-M 'P 4/n m m'
_cod_database_code 3500086
_cod_database_fobs_code 3500086

loop_
_space_group_symop_id
_space_group_symop_operation_xyz
1 'x, y, z'
2 '-y+1/2, x, z'
3 '-x+1/2, -y+1/2, z'
4 'y, -x+1/2, z'
5 'x+1/2, -y, -z'
6 '-x, y+1/2, -z'
7 'y+1/2, x+1/2, -z'
8 '-y, -x, -z'
9 '-x, -y, -z'
10 'y-1/2, -x, -z'
11 'x-1/2, y-1/2, -z'
12 '-y, x-1/2, -z'
13 '-x-1/2, y, z'
14 'x, -y-1/2, z'
15 '-y-1/2, -x-1/2, z'
16 'y, x, z'

loop_
_atom_site_label
_atom_site_type_symbol
_atom_site_fract_x
_atom_site_fract_y
_atom_site_fract_z
_atom_site_U_iso_or_equiv
_atom_site_adp_type
_atom_site_occupancy
_atom_site_symmetry_multiplicity
_atom_site_calc_flag
_atom_site_refinement_flags
_atom_site_disorder_assembly
_atom_site_disorder_group
Br1 Br 0.2500 0.2500 0.12377(7) 0.0215(2) Uani 1 8 d S . .
N1 N 0.7500 0.2500 0.5000 0.0176(8) Uani 1 8 d S . .
C1 C 0.5912(3) 0.2500 0.6605(4) 0.0269(6) Uani 1 2 d S . .
H1A H 0.492(4) 0.2500 0.560(5) 0.025(7) Uiso 1 2 d S . .
H1B H 0.594(3) 0.359(2) 0.763(2) 0.033(5) Uiso 1 1 d . . .

loop_
_atom_site_aniso_label
_atom_site_aniso_U_11
_atom_site_aniso_U_22
_atom_site_aniso_U_33
_atom_site_aniso_U_23
_atom_site_aniso_U_13
_atom_site_aniso_U_12
Br1 0.0219(3) 0.0219(3) 0.0206(3) 0.000 0.000 0.000
N1 0.0175(11) 0.0175(11) 0.0178(17) 0.000 0.000 0.000
C1 0.0169(13) 0.0379(15) 0.0259(11) 0.000 0.0035(10) 0.000

loop_
_atom_type_symbol
_atom_type_description
_atom_type_scat_dispersion_real
_atom_type_scat_dispersion_imag
_atom_type_scat_source
C C 0.0181 0.0091 'International Tables Vol C Tables 4.2.6.8 and 6.1.1.4'
H H 0.0000 0.0000 'International Tables Vol C Tables 4.2.6.8 and 6.1.1.4'
N N 0.0311 0.0180 'International Tables Vol C Tables 4.2.6.8 and 6.1.1.4'
Br Br -0.6763 1.2805 'International Tables Vol C Tables 4.2.6.8 and 6.1.1.4'

loop_
_geom_angle_atom_site_label_1
_geom_angle_atom_site_label_2
_geom_angle_atom_site_label_3
_geom_angle
_geom_angle_site_symmetry_1
_geom_angle_site_symmetry_3
C1 N1 C1 109.97(10) . 10_666
C1 N1 C1 108.5(2) 12_656 10_666
C1 N1 C1 109.97(10) 3_655 10_666
C1 N1 C1 109.97(10) . 12_656
C1 N1 C1 108.5(2) . 3_655
C1 N1 C1 109.97(10) 12_656 3_655
N1 C1 H1A 108.4(18) . .
N1 C1 H1B 107.9(11) . .
H1A C1 H1B 110.2(13) . .

loop_
_geom_bond_atom_site_label_1
_geom_bond_atom_site_label_2
_geom_bond_distance
_geom_bond_site_symmetry_2
N1 C1 1.499(3) 3_655
N1 C1 1.499(3) 10_666
N1 C1 1.499(3) 12_656
N1 C1 1.499(3) .
C1 H1A 0.94(3) .
C1 H1B 1.003(17) .
